data_1530410
loop_
_publ_author_name
'Merinov, B.V.'
'Belov, N.V.'
'Maksimov, B.A.'

_publ_section_title
;
 The crystal structure of Na3 Y Si2 O7
;
_journal_name_full 'Doklady Akademii Nauk SSSR'
_journal_page_first 1128
_journal_page_last 1130
_journal_volume 260
_journal_year 1981
_chemical_formula_sum 'Na3 O7 Si2 Y'
_chemical_name_systematic 'Na3 Y Si2 O7'
_space_group_IT_number 176
_symmetry_space_group_name_Hall '-P 6c'
_symmetry_space_group_name_H-M 'P 63/m'
_cell_angle_alpha 90
_cell_angle_beta 90
_cell_angle_gamma 120
_cell_formula_units_Z 6
_cell_length_a 9.422
_cell_length_b 9.422
_cell_length_c 13.79
_cell_volume 1060.184
_citation_journal_id_ASTM DANKAS
_cod_data_source_file Merinov_DANKAS_1981_1605.cif
_cod_data_source_block Na3O7Si2Y1
_cod_original_formula_sum 'Na3 O7 Si2 Y1'
_cod_database_code 1530410

loop_
_symmetry_equiv_pos_as_xyz
x,y,z
x-y,x,z+1/2
-y,x-y,z
-x,-y,z+1/2
-x+y,-x,z
y,-x+y,z+1/2
-x,-y,-z
-x+y,-x,-z-1/2
y,-x+y,-z
x,y,-z-1/2
x-y,x,-z
-y,x-y,-z-1/2

loop_
_atom_site_label
_atom_site_type_symbol
_atom_site_fract_x
_atom_site_fract_y
_atom_site_fract_z
_atom_site_occupancy
_atom_site_U_iso_or_equiv
Na2 Na+1 0.3301 0.3143 0.5875 1 0.0
Y2 Y+3 0.3333 0.6667 0.0189 1 0.0
Na3 Na+1 0.6667 0.3333 0.75 1 0.0
Na1 Na+1 0 0 0.5 1 0.0
O3 O-2 0.4402 0.2694 0.4335 1 0.0
Na4 Na+1 0.6667 0.3333 0.271 0.5 0.0
O4 O-2 0.1503 0.1981 0.3612 1 0.0
O1 O-2 0.123 0.608 0.1209 1 0.0
Si1 Si+4 0.3471 0.3277 0.1412 1 0.0
Y1 Y+3 0 0 0.25 1 0.0
O2 O-2 0.417 0.32 0.25 1 0.0
